data_2012088
loop_
_publ_author_name
'Otto, Stefanus'

_publ_section_title
;
 <i>trans</i>-Chloro(methyl)bis(tricyclohexylphosphine)platinum(II)
;
_journal_issue 7
_journal_name_full 'Acta Crystallographica Section C'
_journal_page_first 793
_journal_page_last 795
_journal_paper_doi 10.1107/S0108270101006035
_journal_volume 57
_journal_year 2001
_chemical_formula_iupac '[PtCl(C18 H33 P)2 (CH3 ) ]'
_chemical_formula_moiety 'C37 H69 Cl P2 Pt'
_chemical_formula_sum 'C37 H69 Cl P2 Pt'
_chemical_formula_weight 806.40
_chemical_name_systematic
;
trans-chloromethylbis(tricyclohexylphosphine)platinum(II)
;
_space_group_IT_number 2
_symmetry_cell_setting triclinic
_symmetry_space_group_name_Hall '-P 1'
_symmetry_space_group_name_H-M 'P -1'
_audit_creation_method SHELXL97
_cell_angle_alpha 91.4460(8)
_cell_angle_beta 109.639(2)
_cell_angle_gamma 112.649(2)
_cell_formula_units_Z 1
_cell_length_a 10.654(2)
_cell_length_b 10.0701(8)
_cell_length_c 10.2620(9)
_cell_measurement_reflns_used 5952
_cell_measurement_temperature 293(2)
_cell_measurement_theta_max 29.7
_cell_measurement_theta_min 2.2
_cell_volume 941.7(2)
_computing_cell_refinement 'SAINT (Siemens, 1995)'
_computing_data_collection 'SMART (Siemens, 1995)'
_computing_data_reduction SAINT
_computing_molecular_graphics 'DIAMOND (Brandenburg, 1997)'
_computing_publication_material SHELXL97
_computing_structure_refinement 'SHELXL97 (Sheldrick, 1997)'
_computing_structure_solution 'SHELXS97 (Sheldrick, 1997)'
_diffrn_ambient_temperature 293(2)
_diffrn_measured_fraction_theta_full .87
_diffrn_measured_fraction_theta_max .87
_diffrn_measurement_device_type 'Siemens SMART CCD'
_diffrn_measurement_method '\w scans'
_diffrn_radiation_monochromator graphite
_diffrn_radiation_source 'fine-focus sealed tube'
_diffrn_radiation_type MoK\a
_diffrn_radiation_wavelength .71073
_diffrn_reflns_av_R_equivalents .027
_diffrn_reflns_av_sigmaI/netI .043
_diffrn_reflns_limit_h_max 14
_diffrn_reflns_limit_h_min -14
_diffrn_reflns_limit_k_max 14
_diffrn_reflns_limit_k_min -14
_diffrn_reflns_limit_l_max 14
_diffrn_reflns_limit_l_min -13
_diffrn_reflns_number 10201
_diffrn_reflns_theta_full 31.95
_diffrn_reflns_theta_max 32.0
_diffrn_reflns_theta_min 2.1
_diffrn_standards_decay_% none
_diffrn_standards_number 'first 50 frames repeated after data collection'
_exptl_absorpt_coefficient_mu 3.904
_exptl_absorpt_correction_T_max .142
_exptl_absorpt_correction_T_min .093
_exptl_absorpt_correction_type empirical
_exptl_absorpt_process_details '(SADABS; Sheldrick, 1996)'
_exptl_crystal_colour colourless
_exptl_crystal_density_diffrn 1.422
_exptl_crystal_density_method 'not measured'
_exptl_crystal_description prism
_exptl_crystal_F_000 416
_exptl_crystal_size_max .49
_exptl_crystal_size_mid .32
_exptl_crystal_size_min .25
_refine_diff_density_max .95
_refine_diff_density_min -1.18
_refine_ls_extinction_method none
_refine_ls_goodness_of_fit_ref 1.001
_refine_ls_hydrogen_treatment constr
_refine_ls_matrix_type full
_refine_ls_number_parameters 198
_refine_ls_number_reflns 5659
_refine_ls_number_restraints 0
_refine_ls_restrained_S_all 1.001
_refine_ls_R_factor_all .041
_refine_ls_R_factor_gt .034
_refine_ls_shift/su_max <0.001
_refine_ls_shift/su_mean .000
_refine_ls_structure_factor_coef Fsqd
_refine_ls_weighting_details 'calc w=1/[\s^2^(Fo^2^)+(0.0444P)^2^] where P=(Fo^2^+2Fc^2^)/3'
_refine_ls_weighting_scheme calc
_refine_ls_wR_factor_ref .076
_reflns_number_gt 5169
_reflns_number_total 5659
_reflns_threshold_expression I>2\s(I)
_cod_data_source_file gg1050.cif
_cod_data_source_block I
_cod_depositor_comments
;
The following automatic conversions were performed:
'_symmetry_cell_setting' value 'Triclinic' changed to 'triclinic'
according to '/home/saulius/struct/CIF-dictionaries/cif_core.dic'
dictionary named 'cif_core.dic' version 2.4.1 from
2010-06-29.

'_geom_bond_publ_flag' value 'Yes' changed to 'yes' according
to '/home/saulius/struct/CIF-dictionaries/cif_core.dic' dictionary named
'cif_core.dic' version 2.4.1 from 2010-06-29 (6 times).

Automatic conversion script
Id: cif_fix_enum 1527 2010-12-29 10:47:43Z saulius 

The following automatic conversions were performed:

'_symmetry_cell_setting' value 'Triclinic' changed to 'triclinic'
according to /home/saulius/struct/CIF-dictionaries/cif_core.dic
dictionary named 'cif_core.dic' version 2.4.1 from
2010-06-29.

'_exptl_absorpt_correction_type' value 'Empirical'
changed to 'empirical' according to
/home/saulius/struct/CIF-dictionaries/cif_core.dic dictionary named
'cif_core.dic' version 2.4.1 from 2010-06-29.

'_geom_bond_publ_flag'
value 'Yes' changed to 'yes' according to
/home/saulius/struct/CIF-dictionaries/cif_core.dic dictionary named
'cif_core.dic' version 2.4.1 from 2010-06-29 (6
times).

'_geom_angle_publ_flag' value 'Yes' changed to 'yes'
according to /home/saulius/struct/CIF-dictionaries/cif_core.dic
dictionary named 'cif_core.dic' version 2.4.1 from 2010-06-29 (8
times).

'_geom_angle_publ_flag' value 'No' changed to 'no' according
to /home/saulius/struct/CIF-dictionaries/cif_core.dic dictionary
named 'cif_core.dic' version 2.4.1 from 2010-06-29 (3 times).

Automatic conversion script
Id: cif_fix_values 1715 2011-07-08 13:25:40Z adriana 
;
_cod_original_sg_symbol_H-M P-1
_cod_database_code 2012088
_cod_database_fobs_code 2012088

loop_
_symmetry_equiv_pos_as_xyz
'x, y, z'
'-x, -y, -z'

loop_
_atom_site_label
_atom_site_fract_x
_atom_site_fract_y
_atom_site_fract_z
_atom_site_U_iso_or_equiv
_atom_site_adp_type
_atom_site_calc_flag
_atom_site_refinement_flags
_atom_site_occupancy
_atom_site_disorder_assembly
_atom_site_disorder_group
_atom_site_type_symbol
Pt .5000 .5000 .5000 .03725(7) Uani d S 1 . . Pt
P .29465(8) .46867(9) .30097(9) .03691(16) Uani d . 1 . . P
C11 .1217(3) .3894(4) .3329(4) .0425(7) Uani d . 1 . . C
H11 .1321 .4630 .4048 .078(3) Uiso calc R 1 . . H
C12 .1009(4) .2545(5) .3983(5) .0583(9) Uani d . 1 . . C
H12A .1893 .2719 .4785 .078(3) Uiso calc R 1 . . H
H12B .0832 .1741 .3306 .078(3) Uiso calc R 1 . . H
C13 -.0294(5) .2139(6) .4459(6) .0715(12) Uani d . 1 . . C
H13A -.0467 .1221 .4802 .078(3) Uiso calc R 1 . . H
H13B -.0056 .2886 .5227 .078(3) Uiso calc R 1 . . H
C14 -.1677(5) .1993(5) .3266(5) .0702(12) Uani d . 1 . . C
H14A -.1999 .1147 .2563 .078(3) Uiso calc R 1 . . H
H14B -.2447 .1833 .3626 .078(3) Uiso calc R 1 . . H
C15 -.1446(4) .3305(5) .2597(5) .0664(11) Uani d . 1 . . C
H15A -.1244 .4127 .3269 .078(3) Uiso calc R 1 . . H
H15B -.2339 .3136 .1807 .078(3) Uiso calc R 1 . . H
C16 -.0184(4) .3690(5) .2082(5) .0566(9) Uani d . 1 . . C
H16A -.0035 .4584 .1698 .078(3) Uiso calc R 1 . . H
H16B -.0414 .2913 .1346 .078(3) Uiso calc R 1 . . H
C21 .2722(4) .3676(4) .1341(4) .0448(7) Uani d . 1 . . C
H21 .3716 .4044 .1336 .078(3) Uiso calc R 1 . . H
C22 .1785(5) .3868(5) -.0097(4) .0591(10) Uani d . 1 . . C
H22A .0763 .3438 -.0203 .078(3) Uiso calc R 1 . . H
H22B .2072 .4904 -.0115 .078(3) Uiso calc R 1 . . H
C23 .1938(6) .3166(6) -.1344(5) .0742(13) Uani d . 1 . . C
H23A .1305 .3297 -.2215 .078(3) Uiso calc R 1 . . H
H23B .2942 .3646 -.1290 .078(3) Uiso calc R 1 . . H
C24 .1538(7) .1585(6) -.1341(5) .0854(16) Uani d . 1 . . C
H24A .1735 .1178 -.2078 .078(3) Uiso calc R 1 . . H
H24B .0498 .1081 -.1529 .078(3) Uiso calc R 1 . . H
C25 .2424(7) .1353(6) .0088(5) .0821(15) Uani d . 1 . . C
H25A .3449 .1746 .0206 .078(3) Uiso calc R 1 . . H
H25B .2096 .0311 .0091 .078(3) Uiso calc R 1 . . H
C26 .2288(6) .2070(5) .1343(5) .0623(10) Uani d . 1 . . C
H26A .1284 .1608 .1291 .078(3) Uiso calc R 1 . . H
H26B .2916 .1929 .2212 .078(3) Uiso calc R 1 . . H
C31 .3031(4) .6417(4) .2491(4) .0449(7) Uani d . 1 . . C
H31 .2190 .6200 .1612 .078(3) Uiso calc R 1 . . H
C32 .2926(5) .7411(5) .3564(5) .0611(10) Uani d . 1 . . C
H32A .2017 .6913 .3710 .078(3) Uiso calc R 1 . . H
H32B .3734 .7631 .4456 .078(3) Uiso calc R 1 . . H
C33 .2978(5) .8797(5) .3051(6) .0678(11) Uani d . 1 . . C
H33A .2940 .9431 .3751 .078(3) Uiso calc R 1 . . H
H33B .2130 .8579 .2195 .078(3) Uiso calc R 1 . . H
C34 .4368(5) .9581(5) .2765(6) .0702(12) Uani d . 1 . . C
H34A .4366 1.0470 .2423 .078(3) Uiso calc R 1 . . H
H34B .5212 .9855 .3636 .078(3) Uiso calc R 1 . . H
C35 .4502(5) .8640(5) .1696(5) .0683(11) Uani d . 1 . . C
H35A .3713 .8439 .0794 .078(3) Uiso calc R 1 . . H
H35B .5427 .9150 .1580 .078(3) Uiso calc R 1 . . H
C36 .4429(4) .7230(4) .2191(5) .0579(9) Uani d . 1 . . C
H36A .5281 .7435 .3040 .078(3) Uiso calc R 1 . . H
H36B .4461 .6605 .1479 .078(3) Uiso calc R 1 . . H
Cl .6092(5) .4387(6) .3465(5) .0542(9) Uani d P .50 . . Cl
C1 .4125(15) .5825(19) .6310(15) .029(2) Uani d P .50 . . C
H1A .3809 .5119 .6874 .078(3) Uiso calc PR .50 . . H
H1B .3307 .5996 .5721 .078(3) Uiso calc PR .50 . . H
H1C .4874 .6724 .6911 .078(3) Uiso calc PR .50 . . H

loop_
_atom_site_aniso_label
_atom_site_aniso_U_11
_atom_site_aniso_U_22
_atom_site_aniso_U_33
_atom_site_aniso_U_12
_atom_site_aniso_U_13
_atom_site_aniso_U_23
Pt .02978(8) .04939(11) .03410(10) .01929(7) .01064(6) .00652(7)
P .0299(3) .0423(4) .0374(4) .0169(3) .0093(3) .0060(3)
C11 .0326(14) .0491(17) .0419(17) .0162(13) .0108(13) .0032(14)
C12 .0479(19) .060(2) .065(3) .0186(17) .0229(19) .019(2)
C13 .065(3) .071(3) .078(3) .016(2) .040(2) .019(2)
C14 .047(2) .072(3) .076(3) .0044(19) .031(2) -.008(2)
C15 .0365(18) .079(3) .076(3) .0200(19) .0177(19) .004(2)
C16 .0363(16) .068(2) .062(2) .0227(17) .0133(16) .013(2)
C21 .0406(16) .0459(17) .0457(19) .0214(14) .0099(14) .0061(15)
C22 .068(2) .063(2) .043(2) .036(2) .0080(18) .0081(18)
C23 .096(4) .082(3) .042(2) .041(3) .019(2) .010(2)
C24 .121(5) .080(3) .056(3) .049(3) .027(3) -.006(2)
C25 .123(5) .075(3) .067(3) .063(3) .033(3) .009(2)
C26 .085(3) .055(2) .055(2) .040(2) .024(2) .0103(19)
C31 .0375(15) .0473(17) .0449(19) .0172(14) .0106(14) .0041(15)
C32 .067(2) .057(2) .069(3) .031(2) .031(2) .011(2)
C33 .070(3) .054(2) .080(3) .033(2) .022(2) .005(2)
C34 .068(3) .044(2) .081(3) .0195(19) .012(2) .005(2)
C35 .069(3) .050(2) .075(3) .013(2) .027(2) .015(2)
C36 .054(2) .0478(19) .074(3) .0191(17) .028(2) .0112(19)
Cl .0359(15) .094(2) .0425(17) .0318(16) .0195(10) .0191(14)
C1 .017(4) .056(5) .020(4) .014(3) .014(3) .014(3)

loop_
_atom_type_symbol
_atom_type_description
_atom_type_scat_dispersion_real
_atom_type_scat_dispersion_imag
_atom_type_scat_source
C C .0033 .0016 'International Tables Vol C Tables 4.2.6.8 and 6.1.1.4'
H H .0000 .0000 'International Tables Vol C Tables 4.2.6.8 and 6.1.1.4'
P P .1023 .0942 'International Tables Vol C Tables 4.2.6.8 and 6.1.1.4'
Pt Pt -1.7033 8.3905 'International Tables Vol C Tables 4.2.6.8 and 6.1.1.4'
Cl Cl .1484 .1585 'International Tables Vol C Tables 4.2.6.8 and 6.1.1.4'

loop_
_geom_angle_atom_site_label_1
_geom_angle_atom_site_label_2
_geom_angle_atom_site_label_3
_geom_angle_site_symmetry_1
_geom_angle
_geom_angle_publ_flag
P Pt Cl . 89.15(12) yes
P Pt Cl 2_666 90.85(12) yes
C1 Pt Cl . 172.7(5) yes
C1 Pt P . 89.8(4) yes
C1 Pt P 2_666 90.2(4) yes
C11 P Pt . 112.44(11) yes
C21 P Pt . 116.74(10) yes
C31 P Pt . 111.78(12) yes
C1 Pt Cl 2_666 7.3(5) no
C11 P C21 . 109.71(16) no
C11 P C31 . 104.36(15) no
C21 P C31 . 100.53(16) no
C12 C11 C16 . 111.5(3) ?
C12 C11 P . 114.3(2) ?
C16 C11 P . 115.7(2) ?
C12 C11 H11 . 104.6 ?
C16 C11 H11 . 104.6 ?
P C11 H11 . 104.6 ?
C11 C12 C13 . 110.4(3) ?
C11 C12 H12A . 109.6 ?
C13 C12 H12A . 109.6 ?
C11 C12 H12B . 109.6 ?
C13 C12 H12B . 109.6 ?
H12A C12 H12B . 108.1 ?
C14 C13 C12 . 111.5(4) ?
C14 C13 H13A . 109.3 ?
C12 C13 H13A . 109.3 ?
C14 C13 H13B . 109.3 ?
C12 C13 H13B . 109.3 ?
H13A C13 H13B . 108.0 ?
C15 C14 C13 . 112.2(4) ?
C15 C14 H14A . 109.2 ?
C13 C14 H14A . 109.2 ?
C15 C14 H14B . 109.2 ?
C13 C14 H14B . 109.2 ?
H14A C14 H14B . 107.9 ?
C14 C15 C16 . 112.5(4) ?
C14 C15 H15A . 109.1 ?
C16 C15 H15A . 109.1 ?
C14 C15 H15B . 109.1 ?
C16 C15 H15B . 109.1 ?
H15A C15 H15B . 107.8 ?
C15 C16 C11 . 108.8(3) ?
C15 C16 H16A . 109.9 ?
C11 C16 H16A . 109.9 ?
C15 C16 H16B . 109.9 ?
C11 C16 H16B . 109.9 ?
H16A C16 H16B . 108.3 ?
C26 C21 C22 . 108.3(3) ?
C26 C21 P . 112.9(3) ?
C22 C21 P . 120.8(2) ?
C26 C21 H21 . 104.4 ?
C22 C21 H21 . 104.4 ?
P C21 H21 . 104.4 ?
C23 C22 C21 . 113.3(3) ?
C23 C22 H22A . 108.9 ?
C21 C22 H22A . 108.9 ?
C23 C22 H22B . 108.9 ?
C21 C22 H22B . 108.9 ?
H22A C22 H22B . 107.7 ?
C24 C23 C22 . 110.7(4) ?
C24 C23 H23A . 109.5 ?
C22 C23 H23A . 109.5 ?
C24 C23 H23B . 109.5 ?
C22 C23 H23B . 109.5 ?
H23A C23 H23B . 108.1 ?
C23 C24 C25 . 110.1(4) ?
C23 C24 H24A . 109.6 ?
C25 C24 H24A . 109.6 ?
C23 C24 H24B . 109.6 ?
C25 C24 H24B . 109.6 ?
H24A C24 H24B . 108.2 ?
C24 C25 C26 . 113.8(4) ?
C24 C25 H25A . 108.8 ?
C26 C25 H25A . 108.8 ?
C24 C25 H25B . 108.8 ?
C26 C25 H25B . 108.8 ?
H25A C25 H25B . 107.7 ?
C21 C26 C25 . 110.5(4) ?
C21 C26 H26A . 109.5 ?
C25 C26 H26A . 109.5 ?
C21 C26 H26B . 109.5 ?
C25 C26 H26B . 109.5 ?
H26A C26 H26B . 108.1 ?
C32 C31 C36 . 109.9(3) ?
C32 C31 P . 113.4(3) ?
C36 C31 P . 111.0(2) ?
C32 C31 H31 . 107.4 ?
C36 C31 H31 . 107.4 ?
P C31 H31 . 107.4 ?
C33 C32 C31 . 110.1(4) ?
C33 C32 H32A . 109.6 ?
C31 C32 H32A . 109.6 ?
C33 C32 H32B . 109.6 ?
C31 C32 H32B . 109.6 ?
H32A C32 H32B . 108.1 ?
C32 C33 C34 . 111.1(4) ?
C32 C33 H33A . 109.4 ?
C34 C33 H33A . 109.4 ?
C32 C33 H33B . 109.4 ?
C34 C33 H33B . 109.4 ?
H33A C33 H33B . 108.0 ?
C35 C34 C33 . 112.0(4) ?
C35 C34 H34A . 109.2 ?
C33 C34 H34A . 109.2 ?
C35 C34 H34B . 109.2 ?
C33 C34 H34B . 109.2 ?
H34A C34 H34B . 107.9 ?
C36 C35 C34 . 109.2(4) ?
C36 C35 H35A . 109.8 ?
C34 C35 H35A . 109.8 ?
C36 C35 H35B . 109.8 ?
C34 C35 H35B . 109.8 ?
H35A C35 H35B . 108.3 ?
C35 C36 C31 . 112.4(3) ?
C35 C36 H36A . 109.1 ?
C31 C36 H36A . 109.1 ?
C35 C36 H36B . 109.1 ?
C31 C36 H36B . 109.1 ?
H36A C36 H36B . 107.9 ?
C1 Cl Pt 2_666 45(3) ?
Pt C1 H1A . 109.5 ?
Pt C1 H1B . 109.5 ?
H1A C1 H1B . 109.5 ?
Pt C1 H1C . 109.5 ?
H1A C1 H1C . 109.5 ?
H1B C1 H1C . 109.5 ?

loop_
_geom_bond_atom_site_label_1
_geom_bond_atom_site_label_2
_geom_bond_site_symmetry_2
_geom_bond_distance
_geom_bond_publ_flag
Pt P . 2.3431(8) yes
Pt C1 . 2.179(13) yes
Pt Cl . 2.440(4) yes
P C11 . 1.851(3) yes
P C21 . 1.864(4) yes
P C31 . 1.812(3) yes
C11 C12 . 1.502(5) ?
C11 C16 . 1.541(5) ?
C11 H11 . .9800 ?
C12 C13 . 1.536(6) ?
C12 H12A . .9700 ?
C12 H12B . .9700 ?
C13 C14 . 1.518(7) ?
C13 H13A . .9700 ?
C13 H13B . .9700 ?
C14 C15 . 1.479(7) ?
C14 H14A . .9700 ?
C14 H14B . .9700 ?
C15 C16 . 1.524(5) ?
C15 H15A . .9700 ?
C15 H15B . .9700 ?
C16 H16A . .9700 ?
C16 H16B . .9700 ?
C21 C26 . 1.501(5) ?
C21 C22 . 1.545(5) ?
C21 H21 . .9800 ?
C22 C23 . 1.532(6) ?
C22 H22A . .9700 ?
C22 H22B . .9700 ?
C23 C24 . 1.482(7) ?
C23 H23A . .9700 ?
C23 H23B . .9700 ?
C24 C25 . 1.534(7) ?
C24 H24A . .9700 ?
C24 H24B . .9700 ?
C25 C26 . 1.536(6) ?
C25 H25A . .9700 ?
C25 H25B . .9700 ?
C26 H26A . .9700 ?
C26 H26B . .9700 ?
C31 C32 . 1.529(5) ?
C31 C36 . 1.539(5) ?
C31 H31 . .9800 ?
C32 C33 . 1.492(6) ?
C32 H32A . .9700 ?
C32 H32B . .9700 ?
C33 C34 . 1.518(7) ?
C33 H33A . .9700 ?
C33 H33B . .9700 ?
C34 C35 . 1.510(7) ?
C34 H34A . .9700 ?
C34 H34B . .9700 ?
C35 C36 . 1.502(6) ?
C35 H35A . .9700 ?
C35 H35B . .9700 ?
C36 H36A . .9700 ?
C36 H36B . .9700 ?
Cl C1 2_666 .391(11) ?
C1 H1A . .9600 ?
C1 H1B . .9600 ?
C1 H1C . .9600 ?
